data_4130354
loop_
_publ_author_name
'Liu, Jiang'
'Chen, Yan-Cong'
'Liu, Jun-Liang'
'Vieru, Veacheslav'
'Ungur, Liviu'
'Jia, Jian-Hua'
'Chibotaru, Liviu F.'
'Lan, Yanhua'
'Wernsdorfer, Wolfgang'
'Gao, Song'
'Chen, Xiao-Ming'
'Tong, Ming-Liang'

_publ_section_title
;
 A Stable Pentagonal Bipyramidal Dy(III) Single-Ion Magnet with a Record
 Magnetization Reversal Barrier over 1000 K.
;
_journal_issue 16
_journal_name_full 'Journal of the American Chemical Society'
_journal_page_first 5441
_journal_page_last 5450
_journal_paper_doi 10.1021/jacs.6b02638
_journal_volume 138
_journal_year 2016
_chemical_absolute_configuration R
_chemical_formula_sum 'C28 H28 Br N4 O2 Y'
_chemical_formula_weight 621.36
_space_group_IT_number 20
_space_group_name_Hall 'C 2c 2'
_space_group_name_H-M_alt 'C 2 2 21'
_symmetry_cell_setting orthorhombic
_symmetry_space_group_name_H-M 'C 2 2 21'
_atom_sites_solution_hydrogens geom
_atom_sites_solution_primary direct
_atom_sites_solution_secondary difmap
_audit_creation_method SHELXL-97
_cell_angle_alpha 90.00
_cell_angle_beta 90.00
_cell_angle_gamma 90.00
_cell_formula_units_Z 4
_cell_length_a 8.6882(4)
_cell_length_b 17.3517(9)
_cell_length_c 17.0584(8)
_cell_measurement_reflns_used 1904
_cell_measurement_temperature 150(2)
_cell_measurement_theta_max 60.7160
_cell_measurement_theta_min 2.5710
_cell_volume 2571.6(2)
_computing_structure_refinement 'SHELXL-97 (Sheldrick, 1997)'
_computing_structure_solution 'SHELXS-97 (Sheldrick, 1990)'
_diffrn_ambient_temperature 150(2)
_diffrn_measured_fraction_theta_full 0.984
_diffrn_measured_fraction_theta_max 0.985
_diffrn_measurement_device_type 'Xcalibur, Sapphire3, Gemini ultra'
_diffrn_radiation_monochromator graphite
_diffrn_radiation_source 'fine-focus sealed tube'
_diffrn_radiation_type CuK\a
_diffrn_radiation_wavelength 1.54178
_diffrn_reflns_av_R_equivalents 0.0296
_diffrn_reflns_av_sigmaI/netI 0.0450
_diffrn_reflns_limit_h_max 8
_diffrn_reflns_limit_h_min -9
_diffrn_reflns_limit_k_max 16
_diffrn_reflns_limit_k_min -19
_diffrn_reflns_limit_l_max 19
_diffrn_reflns_limit_l_min -12
_diffrn_reflns_number 2879
_diffrn_reflns_theta_full 60.90
_diffrn_reflns_theta_max 60.90
_diffrn_reflns_theta_min 5.19
_exptl_absorpt_coefficient_mu 5.278
_exptl_absorpt_correction_T_max 1.00000
_exptl_absorpt_correction_T_min 0.90669
_exptl_absorpt_correction_type multi-scan
_exptl_crystal_colour colorless
_exptl_crystal_density_diffrn 1.605
_exptl_crystal_density_method 'not measured'
_exptl_crystal_description block
_exptl_crystal_F_000 1256
_exptl_crystal_size_max 0.18
_exptl_crystal_size_mid 0.15
_exptl_crystal_size_min 0.07
_refine_diff_density_max 0.813
_refine_diff_density_min -0.493
_refine_diff_density_rms 0.069
_refine_ls_abs_structure_details 'Flack H D (1983), Acta Cryst. A39, 876-881'
_refine_ls_abs_structure_Flack 0.00
_refine_ls_extinction_method none
_refine_ls_goodness_of_fit_ref 1.027
_refine_ls_hydrogen_treatment mixed
_refine_ls_matrix_type full
_refine_ls_number_parameters 164
_refine_ls_number_reflns 1749
_refine_ls_number_restraints 0
_refine_ls_restrained_S_all 1.027
_refine_ls_R_factor_all 0.0340
_refine_ls_R_factor_gt 0.0317
_refine_ls_shift/su_max 0.000
_refine_ls_shift/su_mean 0.000
_refine_ls_structure_factor_coef Fsqd
_refine_ls_weighting_details 'calc w=1/[\s^2^(Fo^2^)+(0.0362P)^2^+5.2160P] where P=(Fo^2^+2Fc^2^)/3'
_refine_ls_weighting_scheme calc
_refine_ls_wR_factor_gt 0.0775
_refine_ls_wR_factor_ref 0.0802
_reflns_number_gt 1664
_reflns_number_total 1749
_reflns_threshold_expression >2sigma(I)
_cod_data_source_file ja6b02638_si_005.cif
_cod_data_source_block a
_cod_original_sg_symbol_H-M C222(1)
_cod_database_code 4130354

loop_
_symmetry_equiv_pos_as_xyz
'x, y, z'
'-x, -y, z+1/2'
'-x, y, -z+1/2'
'x, -y, -z'
'x+1/2, y+1/2, z'
'-x+1/2, -y+1/2, z+1/2'
'-x+1/2, y+1/2, -z+1/2'
'x+1/2, -y+1/2, -z'

loop_
_atom_site_label
_atom_site_type_symbol
_atom_site_fract_x
_atom_site_fract_y
_atom_site_fract_z
_atom_site_U_iso_or_equiv
_atom_site_adp_type
_atom_site_occupancy
_atom_site_symmetry_multiplicity
_atom_site_calc_flag
_atom_site_refinement_flags
Y1 Y 0.5000 0.01055(3) 0.2500 0.01877(17) Uani 1 2 d S
Br1 Br 0.5000 -0.15252(3) 0.2500 0.0346(2) Uani 1 2 d S
O1 O 0.5955(4) 0.03660(19) 0.13665(19) 0.0255(7) Uani 1 1 d .
N1 N 0.6604(4) 0.1317(2) 0.2764(2) 0.0211(9) Uani 1 1 d .
N2 N 0.7568(5) -0.0151(2) 0.3213(2) 0.0256(9) Uani 1 1 d .
C1 C 0.8328(6) -0.0831(3) 0.3261(3) 0.0351(13) Uani 1 1 d .
H1 H 0.7892 -0.1268 0.3009 0.042 Uiso 1 1 calc R
C2 C 0.9691(6) -0.0921(3) 0.3653(4) 0.0365(14) Uani 1 1 d .
H2 H 1.0192 -0.1408 0.3662 0.044 Uiso 1 1 calc R
C3 C 1.0324(6) -0.0300(3) 0.4032(3) 0.0344(14) Uani 1 1 d .
H3 H 1.1269 -0.0348 0.4308 0.041 Uiso 1 1 calc R
C4 C 0.9562(5) 0.0396(3) 0.4004(3) 0.0291(13) Uani 1 1 d .
H4 H 0.9969 0.0834 0.4268 0.035 Uiso 1 1 calc R
C5 C 0.8194(5) 0.0452(3) 0.3588(3) 0.0219(10) Uani 1 1 d .
C6 C 0.7341(6) 0.1204(3) 0.3545(3) 0.0245(12) Uani 1 1 d .
H6A H 0.6540 0.1216 0.3957 0.029 Uiso 1 1 calc R
H6B H 0.8067 0.1632 0.3646 0.029 Uiso 1 1 calc R
C7 C 0.5655(6) 0.2024(3) 0.2799(3) 0.0248(10) Uani 1 1 d .
H7A H 0.6322 0.2478 0.2705 0.030 Uiso 1 1 calc R
H7B H 0.5215 0.2075 0.3332 0.030 Uiso 1 1 calc R
C8 C 0.7889(5) 0.1403(3) 0.2178(3) 0.0230(10) Uani 1 1 d .
H8A H 0.8542 0.0937 0.2206 0.028 Uiso 1 1 calc R
H8B H 0.8533 0.1846 0.2340 0.028 Uiso 1 1 calc R
C9 C 0.7418(6) 0.1522(3) 0.1338(3) 0.0235(11) Uani 1 1 d .
C10 C 0.7953(6) 0.2155(3) 0.0924(3) 0.0291(12) Uani 1 1 d .
H10 H 0.8550 0.2534 0.1186 0.035 Uiso 1 1 calc R
C11 C 0.7633(7) 0.2243(3) 0.0133(3) 0.0354(13) Uani 1 1 d .
H11 H 0.8032 0.2671 -0.0149 0.043 Uiso 1 1 calc R
C12 C 0.6725(7) 0.1701(3) -0.0239(3) 0.0347(12) Uani 1 1 d .
H12 H 0.6483 0.1760 -0.0778 0.042 Uiso 1 1 calc R
C13 C 0.6167(6) 0.1072(3) 0.0170(3) 0.0281(11) Uani 1 1 d .
H13 H 0.5548 0.0703 -0.0095 0.034 Uiso 1 1 calc R
C14 C 0.6493(5) 0.0967(3) 0.0962(3) 0.0231(11) Uani 1 1 d .

loop_
_atom_site_aniso_label
_atom_site_aniso_U_11
_atom_site_aniso_U_22
_atom_site_aniso_U_33
_atom_site_aniso_U_23
_atom_site_aniso_U_13
_atom_site_aniso_U_12
Y1 0.0231(3) 0.0141(3) 0.0191(3) 0.000 -0.0003(3) 0.000
Br1 0.0428(4) 0.0164(3) 0.0446(4) 0.000 -0.0145(5) 0.000
O1 0.0306(18) 0.0225(17) 0.0232(16) -0.0010(15) 0.0019(15) -0.0035(15)
N1 0.028(2) 0.0176(19) 0.0179(19) -0.0023(16) -0.0001(15) -0.0016(17)
N2 0.027(2) 0.020(2) 0.030(2) -0.0030(18) -0.0014(19) 0.0009(19)
C1 0.035(3) 0.027(3) 0.043(3) -0.006(3) -0.006(3) 0.006(2)
C2 0.033(4) 0.033(3) 0.044(3) 0.001(2) -0.005(3) 0.007(2)
C3 0.029(3) 0.043(3) 0.031(3) 0.006(2) -0.008(2) 0.001(2)
C4 0.032(3) 0.034(3) 0.022(2) 0.005(2) -0.0001(19) -0.007(2)
C5 0.024(2) 0.024(3) 0.018(2) 0.004(2) 0.002(2) -0.002(2)
C6 0.029(3) 0.024(3) 0.020(3) -0.003(2) -0.001(2) -0.005(2)
C7 0.029(2) 0.015(2) 0.031(2) -0.001(2) -0.001(2) 0.000(2)
C8 0.021(2) 0.021(2) 0.027(2) 0.001(2) 0.0015(18) -0.004(2)
C9 0.022(2) 0.025(3) 0.023(2) 0.001(2) 0.003(2) 0.002(2)
C10 0.035(3) 0.020(3) 0.032(3) 0.000(2) 0.002(2) -0.004(2)
C11 0.048(3) 0.027(3) 0.031(3) 0.008(2) 0.003(3) -0.003(3)
C12 0.047(3) 0.033(3) 0.024(3) 0.005(2) -0.001(2) 0.007(3)
C13 0.035(3) 0.026(3) 0.023(3) -0.004(2) 0.000(2) 0.003(2)
C14 0.023(3) 0.020(3) 0.026(3) -0.004(2) 0.007(2) 0.004(2)

loop_
_atom_type_symbol
_atom_type_description
_atom_type_scat_dispersion_real
_atom_type_scat_dispersion_imag
_atom_type_scat_source
C C 0.0181 0.0091 'International Tables Vol C Tables 4.2.6.8 and 6.1.1.4'
H H 0.0000 0.0000 'International Tables Vol C Tables 4.2.6.8 and 6.1.1.4'
N N 0.0311 0.0180 'International Tables Vol C Tables 4.2.6.8 and 6.1.1.4'
O O 0.0492 0.0322 'International Tables Vol C Tables 4.2.6.8 and 6.1.1.4'
Br Br -0.6763 1.2805 'International Tables Vol C Tables 4.2.6.8 and 6.1.1.4'
Y Y -0.2670 2.0244 'International Tables Vol C Tables 4.2.6.8 and 6.1.1.4'

loop_
_geom_angle_atom_site_label_1
_geom_angle_atom_site_label_2
_geom_angle_atom_site_label_3
_geom_angle
_geom_angle_site_symmetry_1
_geom_angle_site_symmetry_3
O1 Y1 O1 155.75(18) 3_655 .
O1 Y1 N1 83.09(12) 3_655 .
O1 Y1 N1 77.04(12) . .
O1 Y1 N1 77.04(12) 3_655 3_655
O1 Y1 N1 83.09(12) . 3_655
N1 Y1 N1 69.75(18) . 3_655
O1 Y1 N2 97.25(13) 3_655 3_655
O1 Y1 N2 86.92(13) . 3_655
N1 Y1 N2 134.02(13) . 3_655
N1 Y1 N2 65.67(12) 3_655 3_655
O1 Y1 N2 86.92(13) 3_655 .
O1 Y1 N2 97.25(13) . .
N1 Y1 N2 65.67(12) . .
N1 Y1 N2 134.02(13) 3_655 .
N2 Y1 N2 160.14(18) 3_655 .
O1 Y1 Br1 102.13(9) 3_655 .
O1 Y1 Br1 102.13(9) . .
N1 Y1 Br1 145.12(9) . .
N1 Y1 Br1 145.12(9) 3_655 .
N2 Y1 Br1 80.07(9) 3_655 .
N2 Y1 Br1 80.07(9) . .
C14 O1 Y1 139.8(3) . .
C7 N1 C6 108.2(4) . .
C7 N1 C8 111.0(4) . .
C6 N1 C8 106.7(4) . .
C7 N1 Y1 112.6(3) . .
C6 N1 Y1 106.4(3) . .
C8 N1 Y1 111.6(3) . .
C5 N2 C1 117.0(4) . .
C5 N2 Y1 116.1(3) . .
C1 N2 Y1 126.9(3) . .
N2 C1 C2 123.4(5) . .
N2 C1 H1 118.3 . .
C2 C1 H1 118.3 . .
C1 C2 C3 119.1(5) . .
C1 C2 H2 120.4 . .
C3 C2 H2 120.4 . .
C2 C3 C4 118.7(4) . .
C2 C3 H3 120.7 . .
C4 C3 H3 120.7 . .
C3 C4 C5 119.4(5) . .
C3 C4 H4 120.3 . .
C5 C4 H4 120.3 . .
N2 C5 C4 122.4(5) . .
N2 C5 C6 117.0(4) . .
C4 C5 C6 120.6(5) . .
N1 C6 C5 111.8(4) . .
N1 C6 H6A 109.3 . .
C5 C6 H6A 109.3 . .
N1 C6 H6B 109.3 . .
C5 C6 H6B 109.3 . .
H6A C6 H6B 107.9 . .
N1 C7 C7 112.8(3) . 3_655
N1 C7 H7A 109.0 . .
C7 C7 H7A 109.0 3_655 .
N1 C7 H7B 109.0 . .
C7 C7 H7B 109.0 3_655 .
H7A C7 H7B 107.8 . .
N1 C8 C9 116.4(4) . .
N1 C8 H8A 108.2 . .
C9 C8 H8A 108.2 . .
N1 C8 H8B 108.2 . .
C9 C8 H8B 108.2 . .
H8A C8 H8B 107.3 . .
C10 C9 C14 120.0(5) . .
C10 C9 C8 120.2(5) . .
C14 C9 C8 119.7(4) . .
C11 C10 C9 121.1(5) . .
C11 C10 H10 119.4 . .
C9 C10 H10 119.4 . .
C12 C11 C10 119.1(5) . .
C12 C11 H11 120.5 . .
C10 C11 H11 120.5 . .
C11 C12 C13 120.4(5) . .
C11 C12 H12 119.8 . .
C13 C12 H12 119.8 . .
C12 C13 C14 121.4(5) . .
C12 C13 H13 119.3 . .
C14 C13 H13 119.3 . .
O1 C14 C13 122.2(5) . .
O1 C14 C9 119.9(5) . .
C13 C14 C9 117.9(5) . .

loop_
_geom_bond_atom_site_label_1
_geom_bond_atom_site_label_2
_geom_bond_distance
_geom_bond_site_symmetry_2
Y1 O1 2.152(3) 3_655
Y1 O1 2.152(3) .
Y1 N1 2.562(4) .
Y1 N1 2.562(4) 3_655
Y1 N2 2.580(4) 3_655
Y1 N2 2.580(4) .
Y1 Br1 2.8296(7) .
O1 C14 1.335(6) .
N1 C7 1.481(6) .
N1 C6 1.491(7) .
N1 C8 1.505(6) .
N2 C5 1.342(7) .
N2 C1 1.354(7) .
C1 C2 1.369(8) .
C1 H1 0.9500 .
C2 C3 1.373(8) .
C2 H2 0.9500 .
C3 C4 1.378(8) .
C3 H3 0.9500 .
C4 C5 1.387(7) .
C4 H4 0.9500 .
C5 C6 1.501(7) .
C6 H6A 0.9900 .
C6 H6B 0.9900 .
C7 C7 1.529(10) 3_655
C7 H7A 0.9900 .
C7 H7B 0.9900 .
C8 C9 1.505(8) .
C8 H8A 0.9900 .
C8 H8B 0.9900 .
C9 C10 1.386(8) .
C9 C14 1.409(7) .
C10 C11 1.385(8) .
C10 H10 0.9500 .
C11 C12 1.382(8) .
C11 H11 0.9500 .
C12 C13 1.383(8) .
C12 H12 0.9500 .
C13 C14 1.391(7) .
C13 H13 0.9500 .

loop_
_geom_torsion_atom_site_label_1
_geom_torsion_atom_site_label_2
_geom_torsion_atom_site_label_3
_geom_torsion_atom_site_label_4
_geom_torsion
_geom_torsion_site_symmetry_1
_geom_torsion_site_symmetry_4
O1 Y1 O1 C14 10.5(4) 3_655 .
N1 Y1 O1 C14 -25.2(4) . .
N1 Y1 O1 C14 45.5(5) 3_655 .
N2 Y1 O1 C14 111.4(5) 3_655 .
N2 Y1 O1 C14 -88.2(5) . .
Br1 Y1 O1 C14 -169.5(4) . .
O1 Y1 N1 C7 -65.5(3) 3_655 .
O1 Y1 N1 C7 100.5(3) . .
N1 Y1 N1 C7 13.2(2) 3_655 .
N2 Y1 N1 C7 27.9(4) 3_655 .
N2 Y1 N1 C7 -155.3(3) . .
Br1 Y1 N1 C7 -166.8(2) . .
O1 Y1 N1 C6 52.8(3) 3_655 .
O1 Y1 N1 C6 -141.2(3) . .
N1 Y1 N1 C6 131.5(3) 3_655 .
N2 Y1 N1 C6 146.2(3) 3_655 .
N2 Y1 N1 C6 -36.9(3) . .
Br1 Y1 N1 C6 -48.5(3) . .
O1 Y1 N1 C8 168.9(3) 3_655 .
O1 Y1 N1 C8 -25.1(3) . .
N1 Y1 N1 C8 -112.4(3) 3_655 .
N2 Y1 N1 C8 -97.7(3) 3_655 .
N2 Y1 N1 C8 79.2(3) . .
Br1 Y1 N1 C8 67.6(3) . .
O1 Y1 N2 C5 -62.6(3) 3_655 .
O1 Y1 N2 C5 93.4(3) . .
N1 Y1 N2 C5 21.2(3) . .
N1 Y1 N2 C5 6.0(4) 3_655 .
N2 Y1 N2 C5 -165.5(3) 3_655 .
Br1 Y1 N2 C5 -165.5(3) . .
O1 Y1 N2 C1 115.9(5) 3_655 .
O1 Y1 N2 C1 -88.1(5) . .
N1 Y1 N2 C1 -160.3(5) . .
N1 Y1 N2 C1 -175.5(4) 3_655 .
N2 Y1 N2 C1 13.0(4) 3_655 .
Br1 Y1 N2 C1 13.0(4) . .
C5 N2 C1 C2 -1.4(8) . .
Y1 N2 C1 C2 -179.9(4) . .
N2 C1 C2 C3 1.2(9) . .
C1 C2 C3 C4 0.0(8) . .
C2 C3 C4 C5 -0.8(8) . .
C1 N2 C5 C4 0.5(7) . .
Y1 N2 C5 C4 179.2(3) . .
C1 N2 C5 C6 -179.2(5) . .
Y1 N2 C5 C6 -0.5(5) . .
C3 C4 C5 N2 0.6(7) . .
C3 C4 C5 C6 -179.7(5) . .
C7 N1 C6 C5 173.9(4) . .
C8 N1 C6 C5 -66.6(5) . .
Y1 N1 C6 C5 52.7(4) . .
N2 C5 C6 N1 -36.5(6) . .
C4 C5 C6 N1 143.8(4) . .
C6 N1 C7 C7 -155.3(5) . 3_655
C8 N1 C7 C7 88.0(5) . 3_655
Y1 N1 C7 C7 -38.0(6) . 3_655
C7 N1 C8 C9 -62.6(5) . .
C6 N1 C8 C9 179.8(4) . .
Y1 N1 C8 C9 63.9(5) . .
N1 C8 C9 C10 124.9(5) . .
N1 C8 C9 C14 -58.3(6) . .
C14 C9 C10 C11 -1.9(8) . .
C8 C9 C10 C11 174.9(5) . .
C9 C10 C11 C12 2.0(8) . .
C10 C11 C12 C13 -1.1(8) . .
C11 C12 C13 C14 0.2(8) . .
Y1 O1 C14 C13 -139.3(4) . .
Y1 O1 C14 C9 40.5(7) . .
C12 C13 C14 O1 179.5(5) . .
C12 C13 C14 C9 -0.2(7) . .
C10 C9 C14 O1 -178.7(5) . .
C8 C9 C14 O1 4.5(7) . .
C10 C9 C14 C13 1.0(7) . .
C8 C9 C14 C13 -175.8(4) . .
